data_2015129
loop_
_publ_author_name
'Sonar, Vijayakumar N.'
'Parkin, Sean'
'Crooks, Peter A.'

_publ_section_title
;
 (<i>Z</i>)-2-(3-Methoxybenzylidene)-1-azabicyclo[2.2.2]octan-3-one
;
_journal_coeditor_code FA1156
_journal_issue 11
_journal_name_full 'Acta Crystallographica Section C'
_journal_page_first o660
_journal_page_last o661
_journal_paper_doi 10.1107/S0108270105030593
_journal_volume 61
_journal_year 2005
_chemical_formula_iupac 'C15 H17 N O2'
_chemical_formula_moiety 'C15 H17 N O2'
_chemical_formula_sum 'C15 H17 N O2'
_chemical_formula_weight 243.30
_chemical_name_systematic
;
(Z)-2-(3-Methoxybenzylidene)-1-azabicyclo[2.2.2]octan-3-one
;
_space_group_IT_number 2
_symmetry_cell_setting triclinic
_symmetry_space_group_name_Hall '-P 1'
_symmetry_space_group_name_H-M 'P -1'
_atom_sites_solution_hydrogens geom
_atom_sites_solution_primary direct
_atom_sites_solution_secondary difmap
_audit_creation_method SHELXL-97
_cell_angle_alpha 81.090(2)
_cell_angle_beta 89.223(2)
_cell_angle_gamma 80.845(2)
_cell_formula_units_Z 4
_cell_length_a 5.8860(2)
_cell_length_b 10.4741(4)
_cell_length_c 20.2724(8)
_cell_measurement_reflns_used 6692
_cell_measurement_temperature 90.0(2)
_cell_measurement_theta_max 68.00
_cell_measurement_theta_min 1.00
_cell_volume 1218.92(8)
_computing_cell_refinement APEX2
_computing_data_collection 'APEX2 (Bruker--Nonius, 2004)'
_computing_data_reduction 'Saint-Plus (Bruker--Nonius, 2004)'
_computing_molecular_graphics 'XP in SHELXTL/PC (Sheldrick, 1995)'
_computing_publication_material
;
SHELXL97 and local procedures
;
_computing_structure_refinement 'SHELXL97 (Sheldrick, 1997)'
_computing_structure_solution 'SHELXS97 (Sheldrick, 1997)'
_diffrn_ambient_temperature 90.0(2)
_diffrn_detector_area_resol_mean 18
_diffrn_measured_fraction_theta_full .983
_diffrn_measured_fraction_theta_max .983
_diffrn_measurement_device_type 'Bruker-Nonius X8 Proteum'
_diffrn_measurement_method '\w and \f scans'
_diffrn_radiation_monochromator 'Montel graded-multilayer optics'
_diffrn_radiation_source 'FR-591 rotating anode'
_diffrn_radiation_type CuK\a
_diffrn_radiation_wavelength 1.54178
_diffrn_reflns_av_R_equivalents 0.0571
_diffrn_reflns_av_sigmaI/netI 0.0273
_diffrn_reflns_limit_h_max 7
_diffrn_reflns_limit_h_min -7
_diffrn_reflns_limit_k_max 12
_diffrn_reflns_limit_k_min -12
_diffrn_reflns_limit_l_max 24
_diffrn_reflns_limit_l_min -24
_diffrn_reflns_number 13961
_diffrn_reflns_theta_full 68.09
_diffrn_reflns_theta_max 68.09
_diffrn_reflns_theta_min 2.21
_exptl_absorpt_coefficient_mu 0.702
_exptl_absorpt_correction_T_max 0.9792
_exptl_absorpt_correction_T_min 0.8034
_exptl_absorpt_correction_type multi-scan
_exptl_absorpt_process_details '(TWINABS; Bruker--Nonius, 2004)'
_exptl_crystal_colour yellow
_exptl_crystal_density_diffrn 1.326
_exptl_crystal_density_method 'not measured'
_exptl_crystal_description 'plate fragment'
_exptl_crystal_F_000 520
_exptl_crystal_size_max 0.15
_exptl_crystal_size_mid 0.05
_exptl_crystal_size_min 0.03
_refine_diff_density_max .371
_refine_diff_density_min -.274
_refine_ls_extinction_coef 0.0022(4)
_refine_ls_extinction_expression Fc^*^=kFc[1+0.001xFc^2^\l^3^/sin(2\q)]^-1/4^
_refine_ls_extinction_method SHELXL97
_refine_ls_goodness_of_fit_ref 0.972
_refine_ls_hydrogen_treatment refxyz
_refine_ls_matrix_type full
_refine_ls_number_parameters 351
_refine_ls_number_reflns 13961
_refine_ls_number_restraints 0
_refine_ls_restrained_S_all 0.972
_refine_ls_R_factor_all 0.0500
_refine_ls_R_factor_gt 0.0416
_refine_ls_shift/su_max 0.001
_refine_ls_shift/su_mean 0.000
_refine_ls_structure_factor_coef Fsqd
_refine_ls_weighting_details 'calc w=1/[\s^2^(Fo^2^)+(0.0809P)^2^] where P=(Fo^2^+2Fc^2^)/3'
_refine_ls_weighting_scheme calc
_refine_ls_wR_factor_gt 0.1110
_refine_ls_wR_factor_ref 0.1141
_reflns_number_gt 11234
_reflns_number_total 13961
_reflns_threshold_expression I>2\s(I)
_cod_data_source_file fa1156.cif
_cod_data_source_block I
_cod_database_code 2015129
_cod_database_fobs_code 2015129

loop_
_symmetry_equiv_pos_as_xyz
'x, y, z'
'-x, -y, -z'

loop_
_atom_site_label
_atom_site_fract_x
_atom_site_fract_y
_atom_site_fract_z
_atom_site_U_iso_or_equiv
_atom_site_adp_type
_atom_site_calc_flag
_atom_site_refinement_flags
_atom_site_occupancy
_atom_site_disorder_assembly
_atom_site_disorder_group
_atom_site_type_symbol
N1A 1.21514(12) 0.58651(7) 0.18934(3) 0.02071(16) Uani d . 1 . . N
O1A 0.88957(11) 0.87491(6) 0.09349(3) 0.02785(16) Uani d . 1 . . O
O2A 0.59990(10) 0.27351(6) 0.00967(3) 0.02356(15) Uani d . 1 . . O
C1A 0.96328(14) 0.45720(8) 0.08886(4) 0.01839(18) Uani d . 1 . . C
C2A 1.13872(14) 0.35759(9) 0.11730(4) 0.02057(19) Uani d . 1 . . C
H2A 1.2621(13) 0.3783(2) 0.1409(3) 0.025 Uiso calc R 1 . . H
C3A 1.13006(15) 0.22960(9) 0.11055(4) 0.02235(19) Uani d . 1 . . C
H3A 1.2519(13) 0.1611(8) 0.1307(2) 0.027 Uiso calc R 1 . . H
C4A 0.95202(14) 0.19514(9) 0.07575(4) 0.02082(19) Uani d . 1 . . C
H4A 0.94801(15) 0.1024(10) 0.07180(6) 0.025 Uiso calc R 1 . . H
C5A 0.78012(14) 0.29404(9) 0.04671(4) 0.01905(18) Uani d . 1 . . C
C6A 0.78615(14) 0.42351(9) 0.05324(4) 0.01892(18) Uani d . 1 . . C
H6A 0.6642(13) 0.4923(7) 0.0325(2) 0.023 Uiso calc R 1 . . H
C7A 0.95376(14) 0.59572(8) 0.09346(4) 0.01845(18) Uani d . 1 . . C
H7A 0.8539(10) 0.6562(6) 0.0599(3) 0.022 Uiso calc R 1 . . H
C8A 1.05940(13) 0.65378(8) 0.13614(4) 0.01840(18) Uani d . 1 . . C
C9A 1.00821(14) 0.79698(9) 0.13566(4) 0.02021(19) Uani d . 1 . . C
C10A 1.11786(15) 0.83472(9) 0.19517(4) 0.0237(2) Uani d . 1 . . C
H10A 1.0780(4) 0.9300(10) 0.19634(4) 0.028 Uiso calc R 1 . . H
C11A 1.03147(15) 0.75405(9) 0.25772(4) 0.0259(2) Uani d . 1 . . C
H11A 0.8609(13) 0.77501(18) 0.26009(5) 0.031 Uiso calc R 1 . . H
H11B 1.0988(5) 0.77576(19) 0.2986(3) 0.031 Uiso calc R 1 . . H
C12A 1.10447(16) 0.60697(9) 0.25371(4) 0.0245(2) Uani d . 1 . . C
H12A 1.2128(8) 0.5670(3) 0.2907(3) 0.029 Uiso calc R 1 . . H
H12B 0.9676(10) 0.5629(3) 0.25905(6) 0.029 Uiso calc R 1 . . H
C13A 1.38001(15) 0.79259(10) 0.19159(5) 0.0279(2) Uani d . 1 . . C
H13A 1.4557(6) 0.80661(15) 0.2329(3) 0.034 Uiso calc R 1 . . H
H13B 1.4430(5) 0.8456(4) 0.1527(3) 0.034 Uiso calc R 1 . . H
C14A 1.42751(15) 0.64595(10) 0.18430(5) 0.0271(2) Uani d . 1 . . C
H14A 1.5006(6) 0.63635(12) 0.1398(3) 0.032 Uiso calc R 1 . . H
H14B 1.5395(8) 0.5976(4) 0.2202(3) 0.032 Uiso calc R 1 . . H
C15A 0.58368(16) 0.14059(9) 0.00488(4) 0.0245(2) Uani d . 1 . . C
H15A 0.7204(10) 0.1017(3) -0.0187(3) 0.037 Uiso calc R 1 . . H
H15B 0.4416(10) 0.13748(10) -0.0204(3) 0.037 Uiso calc R 1 . . H
H15C 0.5777(11) 0.0901(3) 0.0505(3) 0.037 Uiso calc R 1 . . H
N1B 0.73945(12) 0.33424(7) 0.30478(3) 0.01966(16) Uani d . 1 . . N
O1B 0.50592(11) 0.07091(6) 0.40593(3) 0.02577(15) Uani d . 1 . . O
O2B 0.04008(10) 0.71057(6) 0.48627(3) 0.02361(14) Uani d . 1 . . O
C1B 0.45832(14) 0.48810(9) 0.40795(4) 0.01826(18) Uani d . 1 . . C
C2B 0.61633(15) 0.57009(9) 0.38230(4) 0.02104(19) Uani d . 1 . . C
H2B 0.7509(14) 0.5357(4) 0.3581(3) 0.025 Uiso calc R 1 . . H
C3B 0.58022(15) 0.69910(9) 0.39150(4) 0.0226(2) Uani d . 1 . . C
H3B 0.6900(12) 0.7541(6) 0.3743(2) 0.027 Uiso calc R 1 . . H
C4B 0.38821(15) 0.75224(9) 0.42512(4) 0.02135(19) Uani d . 1 . . C
H4B 0.3644(3) 0.8428(10) 0.43050(7) 0.026 Uiso calc R 1 . . H
C5B 0.23231(14) 0.67114(8) 0.45064(4) 0.01900(18) Uani d . 1 . . C
C6B 0.26751(14) 0.54029(8) 0.44254(4) 0.01859(18) Uani d . 1 . . C
H6B 0.1565(11) 0.4834(6) 0.46144(19) 0.022 Uiso calc R 1 . . H
C7B 0.48391(14) 0.34924(9) 0.40242(4) 0.01870(19) Uani d . 1 . . C
H7B 0.3996(9) 0.2987(5) 0.4349(3) 0.022 Uiso calc R 1 . . H
C8B 0.60572(14) 0.28037(8) 0.35951(4) 0.01825(18) Uani d . 1 . . C
C9B 0.60677(14) 0.13714(9) 0.36384(4) 0.01924(19) Uani d . 1 . . C
C10B 0.74839(14) 0.08434(9) 0.30836(4) 0.02133(19) Uani d . 1 . . C
H10B 0.74982(14) -0.0116(10) 0.31076(5) 0.026 Uiso calc R 1 . . H
C11B 0.63771(15) 0.16072(9) 0.24244(4) 0.0244(2) Uani d . 1 . . C
H11C 0.4745(12) 0.14568(15) 0.23899(5) 0.029 Uiso calc R 1 . . H
H11D 0.7248(6) 0.1300(2) 0.2035(3) 0.029 Uiso calc R 1 . . H
C12B 0.64413(15) 0.30808(9) 0.24177(4) 0.0229(2) Uani d . 1 . . C
H12C 0.7380(7) 0.3396(3) 0.2045(3) 0.028 Uiso calc R 1 . . H
H12D 0.4882(11) 0.3567(4) 0.23472(7) 0.028 Uiso calc R 1 . . H
C13B 0.99396(15) 0.11562(9) 0.31349(4) 0.0248(2) Uani d . 1 . . C
H13C 1.0868(7) 0.0888(2) 0.2752(3) 0.030 Uiso calc R 1 . . H
H13D 1.0697(6) 0.0667(4) 0.3555(3) 0.030 Uiso calc R 1 . . H
C14B 0.97926(14) 0.26479(9) 0.31297(4) 0.0237(2) Uani d . 1 . . C
H14C 1.0451(5) 0.28013(14) 0.3560(3) 0.028 Uiso calc R 1 . . H
H14D 1.0746(7) 0.3016(3) 0.2754(3) 0.028 Uiso calc R 1 . . H
C15B -0.01329(15) 0.84673(9) 0.49029(4) 0.0252(2) Uani d . 1 . . C
H15D 0.1159(9) 0.8744(2) 0.5125(3) 0.038 Uiso calc R 1 . . H
H15E -0.1555(11) 0.86327(17) 0.5166(3) 0.038 Uiso calc R 1 . . H
H15F -0.0374(11) 0.8973(3) 0.4447(3) 0.038 Uiso calc R 1 . . H

loop_
_atom_site_aniso_label
_atom_site_aniso_U_11
_atom_site_aniso_U_22
_atom_site_aniso_U_33
_atom_site_aniso_U_12
_atom_site_aniso_U_13
_atom_site_aniso_U_23
N1A 0.0199(4) 0.0229(4) 0.0192(3) -0.0018(3) -0.0033(3) -0.0040(3)
O1A 0.0312(3) 0.0213(4) 0.0302(3) -0.0040(3) -0.0097(3) -0.0005(3)
O2A 0.0241(3) 0.0198(3) 0.0279(3) -0.0054(2) -0.0072(2) -0.0044(2)
C1A 0.0195(4) 0.0222(5) 0.0137(4) -0.0047(3) 0.0027(3) -0.0025(3)
C2A 0.0182(4) 0.0252(5) 0.0186(4) -0.0028(3) -0.0017(3) -0.0050(3)
C3A 0.0220(4) 0.0235(5) 0.0198(4) 0.0014(4) -0.0019(3) -0.0032(4)
C4A 0.0244(5) 0.0195(5) 0.0186(4) -0.0035(3) 0.0008(3) -0.0033(3)
C5A 0.0192(4) 0.0234(5) 0.0155(4) -0.0059(3) 0.0001(3) -0.0033(3)
C6A 0.0194(4) 0.0207(5) 0.0156(4) -0.0017(3) -0.0004(3) -0.0010(3)
C7A 0.0161(4) 0.0226(5) 0.0155(4) -0.0021(3) 0.0017(3) -0.0008(3)
C8A 0.0167(4) 0.0214(5) 0.0167(4) -0.0033(3) 0.0012(3) -0.0013(3)
C9A 0.0173(4) 0.0230(5) 0.0205(4) -0.0052(3) 0.0003(3) -0.0019(4)
C10A 0.0258(5) 0.0204(5) 0.0259(4) -0.0034(4) -0.0045(3) -0.0067(4)
C11A 0.0233(5) 0.0345(6) 0.0208(4) -0.0020(4) -0.0016(3) -0.0094(4)
C12A 0.0272(5) 0.0291(5) 0.0171(4) -0.0063(4) -0.0028(3) -0.0015(4)
C13A 0.0238(5) 0.0346(6) 0.0275(5) -0.0117(4) -0.0051(4) -0.0032(4)
C14A 0.0168(4) 0.0354(6) 0.0299(5) -0.0033(4) -0.0025(3) -0.0082(4)
C15A 0.0263(5) 0.0209(5) 0.0282(5) -0.0062(4) -0.0031(4) -0.0065(4)
N1B 0.0206(4) 0.0212(4) 0.0173(3) -0.0037(3) 0.0026(3) -0.0031(3)
O1B 0.0298(3) 0.0229(4) 0.0251(3) -0.0078(3) 0.0046(3) -0.0020(3)
O2B 0.0245(3) 0.0189(3) 0.0280(3) -0.0029(2) 0.0055(2) -0.0066(2)
C1B 0.0199(4) 0.0219(5) 0.0134(4) -0.0042(3) -0.0026(3) -0.0030(3)
C2B 0.0214(4) 0.0254(5) 0.0175(4) -0.0063(4) 0.0015(3) -0.0043(3)
C3B 0.0262(5) 0.0259(5) 0.0177(4) -0.0107(4) 0.0017(3) -0.0027(3)
C4B 0.0274(5) 0.0192(5) 0.0183(4) -0.0053(4) -0.0025(3) -0.0035(3)
C5B 0.0198(4) 0.0228(5) 0.0141(4) -0.0020(3) -0.0014(3) -0.0032(3)
C6B 0.0205(4) 0.0205(5) 0.0155(4) -0.0059(3) -0.0012(3) -0.0023(3)
C7B 0.0177(4) 0.0241(5) 0.0144(4) -0.0053(3) -0.0014(3) -0.0011(3)
C8B 0.0170(4) 0.0206(5) 0.0170(4) -0.0035(3) -0.0013(3) -0.0016(3)
C9B 0.0163(4) 0.0237(5) 0.0177(4) -0.0040(3) -0.0024(3) -0.0021(3)
C10B 0.0235(5) 0.0174(5) 0.0236(4) -0.0030(3) 0.0008(3) -0.0054(3)
C11B 0.0243(5) 0.0308(6) 0.0199(4) -0.0061(4) 0.0002(3) -0.0074(4)
C12B 0.0236(5) 0.0278(5) 0.0158(4) -0.0008(4) 0.0001(3) -0.0017(3)
C13B 0.0197(4) 0.0260(5) 0.0274(5) -0.0008(4) 0.0019(3) -0.0034(4)
C14B 0.0179(4) 0.0287(5) 0.0255(4) -0.0055(4) 0.0012(3) -0.0056(4)
C15B 0.0291(5) 0.0190(5) 0.0275(4) -0.0020(4) 0.0030(4) -0.0059(4)

loop_
_atom_type_symbol
_atom_type_description
_atom_type_scat_dispersion_real
_atom_type_scat_dispersion_imag
_atom_type_scat_source
C C .0181 .0091 'International Tables Vol C Tables 4.2.6.8 and 6.1.1.4'
H H .0000 .0000 'International Tables Vol C Tables 4.2.6.8 and 6.1.1.4'
N N .0311 .0180 'International Tables Vol C Tables 4.2.6.8 and 6.1.1.4'
O O .0492 .0322 'International Tables Vol C Tables 4.2.6.8 and 6.1.1.4'

loop_
_geom_angle_atom_site_label_1
_geom_angle_atom_site_label_2
_geom_angle_atom_site_label_3
_geom_angle
_geom_angle_publ_flag
C8A N1A C14A 108.57(7) ?
C8A N1A C12A 108.08(6) ?
C14A N1A C12A 108.39(7) ?
C5A O2A C15A 116.68(6) y
C6A C1A C2A 118.72(8) ?
C6A C1A C7A 117.03(7) ?
C2A C1A C7A 124.25(7) ?
C3A C2A C1A 119.59(8) ?
C3A C2A H2A 120.2 ?
C1A C2A H2A 120.2 ?
C2A C3A C4A 121.96(8) ?
C2A C3A H3A 119.0 ?
C4A C3A H3A 119.0 ?
C5A C4A C3A 118.45(8) ?
C5A C4A H4A 120.8 ?
C3A C4A H4A 120.8 ?
O2A C5A C6A 115.62(7) y
O2A C5A C4A 124.12(8) y
C6A C5A C4A 120.26(7) ?
C5A C6A C1A 121.02(8) ?
C5A C6A H6A 119.5 ?
C1A C6A H6A 119.5 ?
C8A C7A C1A 130.35(8) ?
C8A C7A H7A 114.8 ?
C1A C7A H7A 114.8 ?
C7A C8A N1A 125.30(8) ?
C7A C8A C9A 121.27(7) ?
N1A C8A C9A 113.24(7) ?
O1A C9A C8A 124.99(7) y
O1A C9A C10A 124.12(8) ?
C8A C9A C10A 110.88(7) ?
C9A C10A C11A 106.81(7) ?
C9A C10A C13A 108.14(7) ?
C11A C10A C13A 107.83(7) ?
C9A C10A H10A 111.3 ?
C11A C10A H10A 111.3 ?
C13A C10A H10A 111.3 ?
C10A C11A C12A 108.69(7) ?
C10A C11A H11A 110.0 ?
C12A C11A H11A 110.0 ?
C10A C11A H11B 110.0 ?
C12A C11A H11B 110.0 ?
H11A C11A H11B 108.3 ?
N1A C12A C11A 111.73(7) ?
N1A C12A H12A 109.3 ?
C11A C12A H12A 109.3 ?
N1A C12A H12B 109.3 ?
C11A C12A H12B 109.3 ?
H12A C12A H12B 107.9 ?
C10A C13A C14A 108.28(7) ?
C10A C13A H13A 110.0 ?
C14A C13A H13A 110.0 ?
C10A C13A H13B 110.0 ?
C14A C13A H13B 110.0 ?
H13A C13A H13B 108.4 ?
N1A C14A C13A 112.16(7) ?
N1A C14A H14A 109.2 ?
C13A C14A H14A 109.2 ?
N1A C14A H14B 109.2 ?
C13A C14A H14B 109.2 ?
H14A C14A H14B 107.9 ?
O2A C15A H15A 109.5 ?
O2A C15A H15B 109.5 ?
H15A C15A H15B 109.5 ?
O2A C15A H15C 109.5 ?
H15A C15A H15C 109.5 ?
H15B C15A H15C 109.5 ?
C8B N1B C14B 108.30(6) ?
C8B N1B C12B 108.11(6) ?
C14B N1B C12B 108.32(6) ?
C5B O2B C15B 116.86(7) y
C6B C1B C2B 118.79(8) ?
C6B C1B C7B 117.25(7) ?
C2B C1B C7B 123.93(7) ?
C3B C2B C1B 119.66(8) ?
C3B C2B H2B 120.2 ?
C1B C2B H2B 120.2 ?
C2B C3B C4B 121.80(8) ?
C2B C3B H3B 119.1 ?
C4B C3B H3B 119.1 ?
C5B C4B C3B 118.55(8) ?
C5B C4B H4B 120.7 ?
C3B C4B H4B 120.7 ?
O2B C5B C6B 115.35(7) y
O2B C5B C4B 124.21(8) y
C6B C5B C4B 120.42(8) ?
C5B C6B C1B 120.76(8) ?
C5B C6B H6B 119.6 ?
C1B C6B H6B 119.6 ?
C8B C7B C1B 130.65(8) ?
C8B C7B H7B 114.7 ?
C1B C7B H7B 114.7 ?
C7B C8B N1B 125.36(8) ?
C7B C8B C9B 121.07(7) ?
N1B C8B C9B 113.54(7) ?
O1B C9B C8B 125.02(7) y
O1B C9B C10B 124.39(8) ?
C8B C9B C10B 110.59(7) ?
C9B C10B C13B 108.42(7) ?
C9B C10B C11B 106.21(7) ?
C13B C10B C11B 108.42(7) ?
C9B C10B H10B 111.2 ?
C13B C10B H10B 111.2 ?
C11B C10B H10B 111.2 ?
C10B C11B C12B 108.36(7) ?
C10B C11B H11C 110.0 ?
C12B C11B H11C 110.0 ?
C10B C11B H11D 110.0 ?
C12B C11B H11D 110.0 ?
H11C C11B H11D 108.4 ?
N1B C12B C11B 112.32(7) ?
N1B C12B H12C 109.1 ?
C11B C12B H12C 109.1 ?
N1B C12B H12D 109.1 ?
C11B C12B H12D 109.1 ?
H12C C12B H12D 107.9 ?
C10B C13B C14B 108.69(7) ?
C10B C13B H13C 110.0 ?
C14B C13B H13C 110.0 ?
C10B C13B H13D 110.0 ?
C14B C13B H13D 110.0 ?
H13C C13B H13D 108.3 ?
N1B C14B C13B 111.98(7) ?
N1B C14B H14C 109.2 ?
C13B C14B H14C 109.2 ?
N1B C14B H14D 109.2 ?
C13B C14B H14D 109.2 ?
H14C C14B H14D 107.9 ?
O2B C15B H15D 109.5 ?
O2B C15B H15E 109.5 ?
H15D C15B H15E 109.5 ?
O2B C15B H15F 109.5 ?
H15D C15B H15F 109.5 ?
H15E C15B H15F 109.5 ?

loop_
_geom_bond_atom_site_label_1
_geom_bond_atom_site_label_2
_geom_bond_site_symmetry_2
_geom_bond_distance
_geom_bond_publ_flag
N1A C8A . 1.4443(10) y
N1A C14A . 1.4782(11) y
N1A C12A . 1.4807(11) y
O1A C9A . 1.2261(10) y
O2A C5A . 1.3710(10) y
O2A C15A . 1.4287(11) y
C1A C6A . 1.3962(12) ?
C1A C2A . 1.4051(12) ?
C1A C7A . 1.4604(12) ?
C2A C3A . 1.3773(13) ?
C2A H2A . 0.947(10) ?
C3A C4A . 1.3947(12) ?
C3A H3A . 0.974(11) ?
C4A C5A . 1.3918(12) ?
C4A H4A . 0.991(10) ?
C5A C6A . 1.3888(12) ?
C6A H6A . 0.980(10) ?
C7A C8A . 1.3426(12) y
C7A H7A . 0.984(10) ?
C8A C9A . 1.4807(12) ?
C9A C10A . 1.5094(11) ?
C10A C11A . 1.5388(12) ?
C10A C13A . 1.5399(12) ?
C10A H10A . 0.992(10) ?
C11A C12A . 1.5466(13) ?
C11A H11A . 0.995(7) ?
C11A H11B . 0.995(7) ?
C12A H12A . 0.987(7) ?
C12A H12B . 0.987(7) ?
C13A C14A . 1.5465(13) ?
C13A H13A . 0.995(7) ?
C13A H13B . 0.995(7) ?
C14A H14A . 1.006(7) ?
C14A H14B . 1.006(7) ?
C15A H15A . 0.994(6) ?
C15A H15B . 0.994(6) ?
C15A H15C . 0.994(6) ?
N1B C8B . 1.4465(10) y
N1B C14B . 1.4803(11) y
N1B C12B . 1.4827(10) y
O1B C9B . 1.2230(10) y
O2B C5B . 1.3762(10) y
O2B C15B . 1.4255(11) y
C1B C6B . 1.3978(12) ?
C1B C2B . 1.4055(12) ?
C1B C7B . 1.4598(12) ?
C2B C3B . 1.3754(13) ?
C2B H2B . 0.975(10) ?
C3B C4B . 1.3958(13) ?
C3B H3B . 0.959(11) ?
C4B C5B . 1.3893(12) ?
C4B H4B . 0.960(10) ?
C5B C6B . 1.3881(12) ?
C6B H6B . 0.987(10) ?
C7B C8B . 1.3431(12) y
C7B H7B . 0.963(10) ?
C8B C9B . 1.4883(12) ?
C9B C10B . 1.5120(11) ?
C10B C13B . 1.5404(12) ?
C10B C11B . 1.5416(12) ?
C10B H10B . 0.998(11) ?
C11B C12B . 1.5479(13) ?
C11B H11C . 1.003(7) ?
C11B H11D . 1.003(7) ?
C12B H12C . 0.977(7) ?
C12B H12D . 0.977(7) ?
C13B C14B . 1.5493(12) ?
C13B H13C . 0.994(7) ?
C13B H13D . 0.994(7) ?
C14B H14C . 1.004(7) ?
C14B H14D . 1.004(7) ?
C15B H15D . 0.992(6) ?
C15B H15E . 0.992(6) ?
C15B H15F . 0.992(6) ?

loop_
_geom_torsion_atom_site_label_1
_geom_torsion_atom_site_label_2
_geom_torsion_atom_site_label_3
_geom_torsion_atom_site_label_4
_geom_torsion
_geom_torsion_publ_flag
C6A C1A C2A C3A -1.20(11) ?
C7A C1A C2A C3A 179.36(7) ?
C1A C2A C3A C4A 0.40(12) ?
C2A C3A C4A C5A 0.58(12) ?
C15A O2A C5A C6A -177.09(7) ?
C15A O2A C5A C4A 4.08(11) ?
C3A C4A C5A O2A 178.03(7) ?
C3A C4A C5A C6A -0.74(12) ?
O2A C5A C6A C1A -178.94(7) ?
C4A C5A C6A C1A -0.06(12) ?
C2A C1A C6A C5A 1.04(11) ?
C7A C1A C6A C5A -179.48(7) ?
C6A C1A C7A C8A 161.30(8) ?
C2A C1A C7A C8A -19.25(13) y
C1A C7A C8A N1A 0.43(14) ?
C1A C7A C8A C9A -174.31(7) y
C14A N1A C8A C7A 129.30(9) ?
C12A N1A C8A C7A -113.33(9) ?
C14A N1A C8A C9A -55.59(8) ?
C12A N1A C8A C9A 61.78(9) ?
C7A C8A C9A O1A -8.26(13) y
N1A C8A C9A O1A 176.40(8) ?
C7A C8A C9A C10A 170.53(7) ?
N1A C8A C9A C10A -4.81(9) ?
O1A C9A C10A C11A 123.20(9) ?
C8A C9A C10A C11A -55.60(9) ?
O1A C9A C10A C13A -120.98(9) ?
C8A C9A C10A C13A 60.22(9) ?
C9A C10A C11A C12A 59.83(9) ?
C13A C10A C11A C12A -56.20(9) ?
C8A N1A C12A C11A -54.97(9) ?
C14A N1A C12A C11A 62.52(9) ?
C10A C11A C12A N1A -5.17(9) ?
C9A C10A C13A C14A -53.06(9) ?
C11A C10A C13A C14A 62.09(9) ?
C8A N1A C14A C13A 60.90(9) ?
C12A N1A C14A C13A -56.28(9) ?
C10A C13A C14A N1A -5.45(10) ?
C6B C1B C2B C3B -0.15(11) ?
C7B C1B C2B C3B -178.35(7) ?
C1B C2B C3B C4B -0.82(12) ?
C2B C3B C4B C5B 0.98(12) ?
C15B O2B C5B C6B -174.35(7) ?
C15B O2B C5B C4B 7.28(11) ?
C3B C4B C5B O2B 178.14(7) ?
C3B C4B C5B C6B -0.16(12) ?
O2B C5B C6B C1B -179.24(7) ?
C4B C5B C6B C1B -0.80(12) ?
C2B C1B C6B C5B 0.96(11) ?
C7B C1B C6B C5B 179.28(7) ?
C6B C1B C7B C8B 160.04(9) ?
C2B C1B C7B C8B -21.74(13) y
C1B C7B C8B N1B -2.41(14) ?
C1B C7B C8B C9B 179.61(7) y
C14B N1B C8B C7B 123.55(9) ?
C12B N1B C8B C7B -119.29(9) ?
C14B N1B C8B C9B -58.34(8) ?
C12B N1B C8B C9B 58.82(8) ?
C7B C8B C9B O1B -1.78(12) y
N1B C8B C9B O1B -179.99(7) ?
C7B C8B C9B C10B 177.65(7) ?
N1B C8B C9B C10B -0.55(9) ?
O1B C9B C10B C13B -122.97(9) ?
C8B C9B C10B C13B 57.60(9) ?
O1B C9B C10B C11B 120.69(9) ?
C8B C9B C10B C11B -58.75(8) ?
C9B C10B C11B C12B 59.59(8) ?
C13B C10B C11B C12B -56.75(9) ?
C8B N1B C12B C11B -55.70(9) ?
C14B N1B C12B C11B 61.44(8) ?
C10B C11B C12B N1B -3.39(9) ?
C9B C10B C13B C14B -54.70(9) ?
C11B C10B C13B C14B 60.21(8) ?
C8B N1B C14B C13B 59.27(8) ?
C12B N1B C14B C13B -57.75(8) ?
C10B C13B C14B N1B -2.53(9) ?

loop_
_cod_related_entry_id
_cod_related_entry_database
_cod_related_entry_code
1 ChemSpider 724163
